data_7214375
loop_
_publ_author_name
'Hoque, Md. Najbul'
'Das, Gopal'

_publ_section_title
;
 Hydrated anion glued capsular and non-capsular assembly of a tripodal
 host: Solid state recognition of bromide--water [Br5--(H2O)6]5&#x2212;
 and iodide--water [I2--(H2O)4]2&#x2212; clusters in cationic tripodal
 receptor
;
_journal_issue 21
_journal_name_full CrystEngComm
_journal_page_first 4447
_journal_paper_doi 10.1039/c4ce00149d
_journal_volume 16
_journal_year 2014
_chemical_formula_moiety 'C24 H34 N4 O3, 4(Cl), 2.5(H2 O)'
_chemical_formula_sum 'C24 H39 Cl4 N4 O5.5'
_chemical_formula_weight 612.38
_chemical_name_systematic
; 
 ? 
;
_space_group_IT_number 2
_symmetry_cell_setting triclinic
_symmetry_space_group_name_Hall '-P 1'
_symmetry_space_group_name_H-M 'P -1'
_atom_sites_solution_hydrogens geom
_atom_sites_solution_primary direct
_atom_sites_solution_secondary difmap
_audit_creation_method SHELXL-97
_cell_angle_alpha 111.373(5)
_cell_angle_beta 113.194(5)
_cell_angle_gamma 94.457(4)
_cell_formula_units_Z 2
_cell_length_a 11.4963(6)
_cell_length_b 12.2339(6)
_cell_length_c 13.0811(8)
_cell_measurement_temperature 298(2)
_cell_measurement_theta_max 24.71
_cell_measurement_theta_min 1.93
_cell_volume 1521.27(18)
_computing_cell_refinement 'Bruker SMART'
_computing_data_collection 'Bruker SMART'
_computing_data_reduction 'Bruker SAINT'
_computing_molecular_graphics 'Bruker SHELXTL'
_computing_publication_material 'Bruker SHELXTL'
_computing_structure_refinement 'SHELXL-97 (Sheldrick, 1997)'
_computing_structure_solution 'SHELXS-97 (Sheldrick, 1990)'
_diffrn_ambient_temperature 298(2)
_diffrn_measured_fraction_theta_full 0.993
_diffrn_measured_fraction_theta_max 0.993
_diffrn_measurement_device_type 'CCD area detector'
_diffrn_measurement_method 'phi and omega scans'
_diffrn_radiation_monochromator graphite
_diffrn_radiation_source 'fine-focus sealed tube'
_diffrn_radiation_type MoK\a
_diffrn_radiation_wavelength 0.71073
_diffrn_reflns_av_R_equivalents 0.0179
_diffrn_reflns_av_sigmaI/netI 0.0352
_diffrn_reflns_limit_h_max 14
_diffrn_reflns_limit_h_min -14
_diffrn_reflns_limit_k_max 15
_diffrn_reflns_limit_k_min -15
_diffrn_reflns_limit_l_max 17
_diffrn_reflns_limit_l_min -17
_diffrn_reflns_number 11469
_diffrn_reflns_theta_full 28.83
_diffrn_reflns_theta_max 28.83
_diffrn_reflns_theta_min 2.93
_exptl_absorpt_coefficient_mu 0.430
_exptl_absorpt_correction_T_max 0.938
_exptl_absorpt_correction_T_min 0.914
_exptl_absorpt_correction_type multi-scan
_exptl_absorpt_process_details SADBAS
_exptl_crystal_colour colorless
_exptl_crystal_density_diffrn 1.337
_exptl_crystal_density_method 'not measured'
_exptl_crystal_description block
_exptl_crystal_F_000 644
_exptl_crystal_size_max 0.21
_exptl_crystal_size_mid 0.18
_exptl_crystal_size_min 0.15
_refine_diff_density_max 0.604
_refine_diff_density_min -0.537
_refine_diff_density_rms 0.051
_refine_ls_extinction_method none
_refine_ls_goodness_of_fit_ref 0.690
_refine_ls_hydrogen_treatment mixed
_refine_ls_matrix_type full
_refine_ls_number_parameters 365
_refine_ls_number_reflns 6868
_refine_ls_number_restraints 0
_refine_ls_restrained_S_all 0.690
_refine_ls_R_factor_all 0.0682
_refine_ls_R_factor_gt 0.0492
_refine_ls_shift/su_max 0.000
_refine_ls_shift/su_mean 0.000
_refine_ls_structure_factor_coef Fsqd
_refine_ls_weighting_details 'calc w=1/[\s^2^(Fo^2^)+(0.1815P)^2^+2.1005P] where P=(Fo^2^+2Fc^2^)/3'
_refine_ls_weighting_scheme calc
_refine_ls_wR_factor_gt 0.1656
_refine_ls_wR_factor_ref 0.2006
_reflns_number_gt 5194
_reflns_number_total 7918
_reflns_threshold_expression >2sigma(I)
_cod_data_source_file c4ce00149d2.cif
_cod_data_source_block LH4-4Cl-3H2O
_cod_depositor_comments
;
The following automatic conversions were performed:

'_symmetry_cell_setting' value 'Triclinic' changed to 'triclinic'
according to
/usr/data/users/saulius/crontab/automatic-downloads/rss-feeds/RSC/lib/dictionaries/cif_core.dic
dictionary named 'cif_core.dic' version 2.4.2 from 2011-04-26.

Automatic conversion script
Id: cif_fix_values 2281 2013-09-26 08:29:07Z andrius 

 Adding full bibliography for 7214372--7214377.cif.

2018-03-15
Z value and formula fixed to values more according to usual
chemical conventions.                 miguel
;
_cod_original_formula_sum 'C48 H78 Cl8 N8 O11'
_cod_original_formula_weight 1224.77
_cod_original_formula_moiety '2(C24 H34 N4 O3), 8(Cl), 4(H2 O), O'
_cod_original_formula_units_Z 1
_cod_original_cell_volume 1521.28(14)
_cod_original_sg_symbol_H-M P-1
_cod_database_code 7214375

loop_
_symmetry_equiv_pos_as_xyz
'x, y, z'
'-x, -y, -z'

loop_
_atom_site_label
_atom_site_type_symbol
_atom_site_fract_x
_atom_site_fract_y
_atom_site_fract_z
_atom_site_U_iso_or_equiv
_atom_site_adp_type
_atom_site_occupancy
_atom_site_symmetry_multiplicity
_atom_site_calc_flag
_atom_site_refinement_flags
Cl4 Cl 0.23595(7) 0.55152(7) 0.95031(7) 0.0508(2) Uani 1 1 d .
Cl1 Cl 0.97680(7) 0.79544(7) 0.99076(7) 0.0516(2) Uani 1 1 d .
Cl2 Cl 0.46898(9) 0.59652(7) 0.77164(9) 0.0637(2) Uani 1 1 d .
Cl3 Cl 0.13491(12) 0.37555(10) 0.38621(8) 0.0792(3) Uani 1 1 d .
O2 O 0.59777(18) -0.16987(16) 0.12745(18) 0.0403(4) Uani 1 1 d .
O1 O 0.47777(19) -0.10053(16) 0.34924(17) 0.0429(4) Uani 1 1 d .
O3 O 0.8219(2) -0.06615(17) 0.44387(17) 0.0453(4) Uani 1 1 d .
N1 N 0.6119(2) -0.26980(17) 0.28763(18) 0.0324(4) Uani 1 1 d .
H1N H 0.6215 -0.1918 0.2967 0.039 Uiso 1 1 calc R
N3 N 0.8500(3) 0.2541(2) 0.1503(3) 0.0489(6) Uani 1 1 d .
N4 N 0.9609(2) 0.4360(2) 0.7277(2) 0.0492(6) Uani 1 1 d .
H4NC H 0.9426 0.4723 0.6774 0.059 Uiso 1 1 calc R
H4NB H 1.0457 0.4636 0.7810 0.059 Uiso 1 1 calc R
H4NA H 0.9135 0.4521 0.7686 0.059 Uiso 1 1 calc R
N2 N 0.2995(3) 0.2745(3) 0.2399(3) 0.0556(6) Uani 1 1 d .
H2NA H 0.2280 0.2445 0.1676 0.067 Uiso 1 1 calc R
H2NC H 0.3629 0.3175 0.2366 0.067 Uiso 1 1 calc R
H2NB H 0.2815 0.3222 0.2987 0.067 Uiso 1 1 calc R
C11 C 0.6616(2) -0.0711(2) 0.1265(2) 0.0335(5) Uani 1 1 d .
C3 C 0.4257(3) -0.0133(2) 0.3182(2) 0.0369(5) Uani 1 1 d .
C19 C 0.8617(2) 0.0560(2) 0.5203(2) 0.0371(5) Uani 1 1 d .
C14 C 0.7814(3) 0.1402(2) 0.1387(2) 0.0399(5) Uani 1 1 d .
O4 O 0.8423(3) 0.4574(3) 0.3494(3) 0.0802(8) Uani 1 1 d G
H4B H 0.8665 0.4918 0.4265 0.120 Uiso 1 1 d G
H4A H 0.7594 0.4303 0.3110 0.120 Uiso 1 1 d G
C16 C 0.6064(3) 0.0273(2) 0.1432(2) 0.0378(5) Uani 1 1 d .
H16 H 0.5290 0.0217 0.1503 0.045 Uiso 1 1 calc R
C22 C 0.9296(2) 0.3045(2) 0.6554(2) 0.0397(5) Uani 1 1 d .
C9 C 0.5837(3) -0.3469(2) 0.1563(2) 0.0368(5) Uani 1 1 d .
H9B H 0.6150 -0.4193 0.1508 0.044 Uiso 1 1 calc R
H9A H 0.4901 -0.3719 0.1029 0.044 Uiso 1 1 calc R
C24 C 0.9027(3) 0.1043(2) 0.6458(2) 0.0426(6) Uani 1 1 d .
H24 H 0.9078 0.0534 0.6848 0.051 Uiso 1 1 calc R
C12 C 0.7751(3) -0.0645(2) 0.1130(3) 0.0427(6) Uani 1 1 d .
H12 H 0.8105 -0.1311 0.0991 0.051 Uiso 1 1 calc R
C23 C 0.9363(3) 0.2297(3) 0.7135(2) 0.0431(6) Uani 1 1 d .
H23 H 0.9632 0.2630 0.7979 0.052 Uiso 1 1 calc R
C8 C 0.5081(3) 0.1033(2) 0.3850(2) 0.0423(6) Uani 1 1 d .
H8 H 0.5913 0.1179 0.4473 0.051 Uiso 1 1 calc R
C15 C 0.6667(3) 0.1336(2) 0.1493(2) 0.0403(6) Uani 1 1 d .
H15 H 0.6302 0.1997 0.1604 0.048 Uiso 1 1 calc R
C10 C 0.6525(3) -0.2729(2) 0.1164(3) 0.0404(6) Uani 1 1 d .
H10A H 0.7463 -0.2471 0.1693 0.048 Uiso 1 1 calc R
H10B H 0.6361 -0.3195 0.0320 0.048 Uiso 1 1 calc R
C17 C 0.7391(3) -0.2726(2) 0.3801(2) 0.0423(6) Uani 1 1 d .
H17A H 0.7978 -0.2916 0.3433 0.051 Uiso 1 1 calc R
H17B H 0.7236 -0.3354 0.4055 0.051 Uiso 1 1 calc R
C6 C 0.3423(3) 0.1746(3) 0.2673(3) 0.0444(6) Uani 1 1 d .
C21 C 0.8920(3) 0.2570(3) 0.5305(3) 0.0469(6) Uani 1 1 d .
H21 H 0.8887 0.3083 0.4921 0.056 Uiso 1 1 calc R
C1 C 0.4990(3) -0.2971(2) 0.3128(3) 0.0430(6) Uani 1 1 d .
H1A H 0.5307 -0.2759 0.3999 0.052 Uiso 1 1 calc R
H1B H 0.4556 -0.3833 0.2669 0.052 Uiso 1 1 calc R
C7 C 0.4674(3) 0.1975(3) 0.3596(3) 0.0460(6) Uani 1 1 d .
H7 H 0.5230 0.2755 0.4038 0.055 Uiso 1 1 calc R
C13 C 0.8358(3) 0.0431(3) 0.1205(3) 0.0451(6) Uani 1 1 d .
H13 H 0.9131 0.0492 0.1133 0.054 Uiso 1 1 calc R
C20 C 0.8591(3) 0.1324(3) 0.4628(2) 0.0460(6) Uani 1 1 d .
H22 H 0.8354 0.0997 0.3790 0.055 Uiso 1 1 calc R
C18 C 0.8013(3) -0.1502(2) 0.4913(3) 0.0443(6) Uani 1 1 d .
H18A H 0.7434 -0.1296 0.5290 0.053 Uiso 1 1 calc R
H18B H 0.8837 -0.1505 0.5523 0.053 Uiso 1 1 calc R
C4 C 0.3009(3) -0.0356(3) 0.2266(3) 0.0460(6) Uani 1 1 d .
H4 H 0.2452 -0.1135 0.1818 0.055 Uiso 1 1 calc R
C2 C 0.4035(3) -0.2250(2) 0.2749(3) 0.0463(6) Uani 1 1 d .
H2A H 0.3710 -0.2451 0.1879 0.056 Uiso 1 1 calc R
H2B H 0.3298 -0.2409 0.2908 0.056 Uiso 1 1 calc R
C5 C 0.2599(3) 0.0606(3) 0.2024(3) 0.0508(7) Uani 1 1 d .
H5 H 0.1759 0.0469 0.1418 0.061 Uiso 1 1 calc R
O6 O 0.5000 0.5000 0.5000 0.320(9) Uani 1 2 d S
O5 O 0.8293(4) 0.5149(3) 0.8645(3) 0.0809(8) Uani 1 1 d .
H5B H 0.837(7) 0.478(7) 0.923(7) 0.17(3) Uiso 1 1 d .
H5A H 0.864(5) 0.587(5) 0.902(5) 0.100(18) Uiso 1 1 d .
H3NB H 0.908(5) 0.300(4) 0.230(5) 0.082(13) Uiso 1 1 d .
H3NA H 0.804(4) 0.289(3) 0.121(3) 0.052(10) Uiso 1 1 d .
H3NC H 0.915(4) 0.251(4) 0.121(4) 0.076(12) Uiso 1 1 d .

loop_
_atom_site_aniso_label
_atom_site_aniso_U_11
_atom_site_aniso_U_22
_atom_site_aniso_U_33
_atom_site_aniso_U_23
_atom_site_aniso_U_13
_atom_site_aniso_U_12
Cl4 0.0444(4) 0.0496(4) 0.0524(4) 0.0228(3) 0.0156(3) 0.0118(3)
Cl1 0.0480(4) 0.0578(4) 0.0594(4) 0.0303(4) 0.0288(3) 0.0189(3)
Cl2 0.0688(5) 0.0435(4) 0.0871(6) 0.0356(4) 0.0361(5) 0.0165(4)
Cl3 0.1090(8) 0.0877(7) 0.0479(5) 0.0373(5) 0.0298(5) 0.0538(6)
O2 0.0467(10) 0.0342(9) 0.0533(11) 0.0243(8) 0.0291(9) 0.0156(8)
O1 0.0467(10) 0.0346(9) 0.0431(10) 0.0152(8) 0.0166(8) 0.0158(8)
O3 0.0564(11) 0.0360(9) 0.0391(10) 0.0156(8) 0.0195(9) 0.0055(8)
N1 0.0396(10) 0.0246(9) 0.0380(10) 0.0153(8) 0.0201(9) 0.0113(8)
N3 0.0638(17) 0.0365(12) 0.0495(15) 0.0224(12) 0.0260(13) 0.0091(12)
N4 0.0476(13) 0.0382(12) 0.0504(14) 0.0194(11) 0.0125(11) 0.0049(10)
N2 0.0631(16) 0.0660(16) 0.0652(16) 0.0446(14) 0.0363(14) 0.0360(14)
C11 0.0447(13) 0.0283(11) 0.0298(11) 0.0135(9) 0.0182(10) 0.0104(10)
C3 0.0422(13) 0.0390(12) 0.0377(12) 0.0174(10) 0.0236(11) 0.0180(10)
C19 0.0326(12) 0.0357(12) 0.0367(12) 0.0148(10) 0.0115(10) 0.0040(9)
C14 0.0540(15) 0.0317(12) 0.0360(12) 0.0166(10) 0.0212(11) 0.0079(11)
O4 0.0792(18) 0.0799(19) 0.0755(17) 0.0153(15) 0.0448(15) 0.0280(16)
C16 0.0402(13) 0.0384(12) 0.0408(13) 0.0187(11) 0.0215(11) 0.0155(10)
C22 0.0344(12) 0.0350(12) 0.0408(13) 0.0159(11) 0.0104(10) 0.0028(10)
C9 0.0455(13) 0.0251(10) 0.0379(12) 0.0104(9) 0.0204(11) 0.0081(9)
C24 0.0483(14) 0.0400(13) 0.0399(13) 0.0227(11) 0.0159(11) 0.0086(11)
C12 0.0577(16) 0.0342(12) 0.0558(16) 0.0240(12) 0.0383(14) 0.0210(11)
C23 0.0462(14) 0.0443(14) 0.0347(13) 0.0176(11) 0.0148(11) 0.0083(11)
C8 0.0433(14) 0.0428(14) 0.0383(13) 0.0160(11) 0.0165(11) 0.0172(11)
C15 0.0529(15) 0.0322(12) 0.0375(13) 0.0158(10) 0.0201(11) 0.0178(11)
C10 0.0550(15) 0.0322(12) 0.0467(14) 0.0214(11) 0.0299(12) 0.0172(11)
C17 0.0479(14) 0.0366(13) 0.0443(14) 0.0215(11) 0.0177(12) 0.0182(11)
C6 0.0507(15) 0.0540(16) 0.0499(15) 0.0327(13) 0.0308(13) 0.0276(13)
C21 0.0480(15) 0.0446(14) 0.0412(14) 0.0246(12) 0.0102(11) 0.0023(12)
C1 0.0517(15) 0.0352(12) 0.0552(16) 0.0226(12) 0.0332(13) 0.0138(11)
C7 0.0536(16) 0.0421(14) 0.0457(15) 0.0190(12) 0.0245(13) 0.0179(12)
C13 0.0529(16) 0.0439(14) 0.0573(16) 0.0272(13) 0.0368(14) 0.0190(12)
C20 0.0497(15) 0.0479(15) 0.0332(13) 0.0193(12) 0.0119(11) 0.0044(12)
C18 0.0511(15) 0.0392(13) 0.0406(14) 0.0213(11) 0.0153(12) 0.0109(11)
C4 0.0393(14) 0.0499(15) 0.0469(15) 0.0203(12) 0.0184(12) 0.0112(12)
C2 0.0425(14) 0.0369(13) 0.0572(17) 0.0138(12) 0.0265(13) 0.0103(11)
C5 0.0417(14) 0.0660(19) 0.0541(17) 0.0344(15) 0.0213(13) 0.0217(13)
O6 0.61(3) 0.103(6) 0.141(8) -0.015(5) 0.147(13) 0.033(10)
O5 0.102(2) 0.0657(18) 0.0794(19) 0.0241(16) 0.0535(18) 0.0118(17)

loop_
_atom_type_symbol
_atom_type_description
_atom_type_scat_dispersion_real
_atom_type_scat_dispersion_imag
_atom_type_scat_source
C C 0.0033 0.0016 'International Tables Vol C Tables 4.2.6.8 and 6.1.1.4'
H H 0.0000 0.0000 'International Tables Vol C Tables 4.2.6.8 and 6.1.1.4'
N N 0.0061 0.0033 'International Tables Vol C Tables 4.2.6.8 and 6.1.1.4'
O O 0.0106 0.0060 'International Tables Vol C Tables 4.2.6.8 and 6.1.1.4'
Cl Cl 0.1484 0.1585 'International Tables Vol C Tables 4.2.6.8 and 6.1.1.4'

loop_
_geom_angle_atom_site_label_1
_geom_angle_atom_site_label_2
_geom_angle_atom_site_label_3
_geom_angle
C11 O2 C10 118.58(19)
C3 O1 C2 118.2(2)
C19 O3 C18 118.7(2)
C17 N1 C1 112.8(2)
C17 N1 C9 112.75(19)
C1 N1 C9 112.4(2)
O2 C11 C12 124.2(2)
O2 C11 C16 115.4(2)
C12 C11 C16 120.3(2)
O1 C3 C4 124.4(2)
O1 C3 C8 115.4(2)
C4 C3 C8 120.2(2)
O3 C19 C24 124.5(2)
O3 C19 C20 115.3(2)
C24 C19 C20 120.2(2)
C13 C14 C15 121.3(2)
C13 C14 N3 118.7(3)
C15 C14 N3 120.0(2)
C15 C16 C11 120.0(2)
C23 C22 C21 120.9(2)
C23 C22 N4 119.0(2)
C21 C22 N4 120.2(2)
C10 C9 N1 108.48(19)
C19 C24 C23 119.5(2)
C11 C12 C13 119.3(2)
C22 C23 C24 119.9(2)
C7 C8 C3 120.4(3)
C14 C15 C16 119.2(2)
O2 C10 C9 104.8(2)
N1 C17 C18 109.7(2)
C5 C6 C7 120.8(3)
C5 C6 N2 120.1(3)
C7 C6 N2 119.1(3)
C22 C21 C20 119.4(2)
N1 C1 C2 109.4(2)
C8 C7 C6 119.1(3)
C14 C13 C12 119.9(2)
C21 C20 C19 120.0(2)
O3 C18 C17 104.8(2)
C3 C4 C5 119.0(3)
O1 C2 C1 104.6(2)
C6 C5 C4 120.4(3)

loop_
_geom_bond_atom_site_label_1
_geom_bond_atom_site_label_2
_geom_bond_distance
O2 C11 1.371(3)
O2 C10 1.438(3)
O1 C3 1.374(3)
O1 C2 1.435(3)
O3 C19 1.374(3)
O3 C18 1.429(3)
N1 C17 1.499(3)
N1 C1 1.502(3)
N1 C9 1.510(3)
N3 C14 1.472(3)
N4 C22 1.464(3)
N2 C6 1.462(3)
C11 C12 1.384(4)
C11 C16 1.393(3)
C3 C4 1.383(4)
C3 C8 1.387(4)
C19 C24 1.380(4)
C19 C20 1.393(4)
C14 C13 1.374(4)
C14 C15 1.378(4)
C16 C15 1.385(4)
C22 C23 1.376(4)
C22 C21 1.381(4)
C9 C10 1.509(3)
C24 C23 1.391(4)
C12 C13 1.391(4)
C8 C7 1.378(4)
C17 C18 1.515(4)
C6 C5 1.365(4)
C6 C7 1.389(4)
C21 C20 1.383(4)
C1 C2 1.507(4)
C4 C5 1.395(4)
